data_4326027
loop_
_publ_author_name
'Yumei Lin'
'Stefanie Dehnen'

_publ_section_title
;
 [BMIm]4[Sn9Se20]: Ionothermal Synthesis of a Selenidostannate with a 3D
 Open-Framework Structure
;
_journal_name_full 'Inorganic Chemistry'
_journal_page_first 7913
_journal_page_last 7915
_journal_paper_doi 10.1021/ic200697k
_journal_volume 50
_journal_year 2011
_chemical_formula_moiety 'Se20 Sn9, 4(C8 H15 N2)'
_chemical_formula_sum 'C32 H60 N8 Se20 Sn9'
_chemical_formula_weight 3204.29
_chemical_name_systematic
; 
 ? 
;
_space_group_IT_number 9
_symmetry_cell_setting monoclinic
_symmetry_space_group_name_Hall 'C -2yc'
_symmetry_space_group_name_H-M 'C 1 c 1'
_atom_sites_solution_hydrogens geom
_atom_sites_solution_primary direct
_atom_sites_solution_secondary difmap
_audit_creation_method SHELXL-97
_cell_angle_alpha 90.00
_cell_angle_beta 105.34(3)
_cell_angle_gamma 90.00
_cell_formula_units_Z 4
_cell_length_a 19.901(5)
_cell_length_b 26.494(6)
_cell_length_c 14.477(4)
_cell_measurement_reflns_used 27514
_cell_measurement_temperature 100(2)
_cell_measurement_theta_max 24.78
_cell_measurement_theta_min 4.47
_cell_volume 7361(3)
_computing_structure_refinement 'SHELXL-97 (Sheldrick, 1997)'
_computing_structure_solution 'SHELXS-97 (Sheldrick, 1990)'
_diffrn_ambient_temperature 100(2)
_diffrn_measured_fraction_theta_full 0.993
_diffrn_measured_fraction_theta_max 0.993
_diffrn_measurement_device_type IPDS2T
_diffrn_measurement_method /w
_diffrn_radiation_monochromator graphite
_diffrn_radiation_source 'fine-focus sealed tube'
_diffrn_radiation_type MoK\a
_diffrn_radiation_wavelength 0.71073
_diffrn_reflns_av_R_equivalents 0.0833
_diffrn_reflns_av_sigmaI/netI 0.0827
_diffrn_reflns_limit_h_max 23
_diffrn_reflns_limit_h_min -23
_diffrn_reflns_limit_k_max 31
_diffrn_reflns_limit_k_min -31
_diffrn_reflns_limit_l_max 16
_diffrn_reflns_limit_l_min -17
_diffrn_reflns_number 33332
_diffrn_reflns_theta_full 25.00
_diffrn_reflns_theta_max 25.00
_diffrn_reflns_theta_min 4.47
_exptl_absorpt_coefficient_mu 12.919
_exptl_absorpt_correction_T_max 0.499
_exptl_absorpt_correction_T_min 0.204
_exptl_absorpt_correction_type numerical
_exptl_absorpt_process_details 'X-area, ver. 1.54'
_exptl_crystal_colour red
_exptl_crystal_density_diffrn 2.891
_exptl_crystal_description plate
_exptl_crystal_F_000 5752
_exptl_crystal_size_max 0.25
_exptl_crystal_size_mid 0.18
_exptl_crystal_size_min 0.06
_refine_diff_density_max 1.082
_refine_diff_density_min -1.204
_refine_diff_density_rms 0.218
_refine_ls_abs_structure_details 'Flack H D (1983), Acta Cryst. A39, 876-881'
_refine_ls_abs_structure_Flack 0.00(2)
_refine_ls_extinction_method none
_refine_ls_goodness_of_fit_ref 1.011
_refine_ls_hydrogen_treatment constr
_refine_ls_matrix_type full
_refine_ls_number_parameters 537
_refine_ls_number_reflns 12122
_refine_ls_number_restraints 30
_refine_ls_restrained_S_all 1.034
_refine_ls_R_factor_all 0.0540
_refine_ls_R_factor_gt 0.0432
_refine_ls_shift/su_max 0.066
_refine_ls_shift/su_mean 0.002
_refine_ls_structure_factor_coef Fsqd
_refine_ls_weighting_details 'calc w=1/[\s^2^(Fo^2^)+(0.0395P)^2^+0.0000P] where P=(Fo^2^+2Fc^2^)/3'
_refine_ls_weighting_scheme calc
_refine_ls_wR_factor_gt 0.0945
_refine_ls_wR_factor_ref 0.0973
_reflns_number_gt 10292
_reflns_number_total 12122
_reflns_threshold_expression >2sigma(I)
_cod_data_source_file ic200697k_si_002.cif
_cod_data_source_block 1
_cod_original_sg_symbol_H-M 'C c'
_cod_database_code 4326027

loop_
_symmetry_equiv_pos_as_xyz
'x, y, z'
'x, -y, z+1/2'
'x+1/2, y+1/2, z'
'x+1/2, -y+1/2, z+1/2'

loop_
_atom_site_label
_atom_site_type_symbol
_atom_site_fract_x
_atom_site_fract_y
_atom_site_fract_z
_atom_site_U_iso_or_equiv
_atom_site_adp_type
_atom_site_occupancy
_atom_site_symmetry_multiplicity
_atom_site_calc_flag
_atom_site_refinement_flags
_atom_site_disorder_assembly
_atom_site_disorder_group
Sn1 Sn -0.13500(2) 0.088729(19) -0.07885(3) 0.02952(13) Uani 1 1 d . . .
Sn2 Sn 0.02904(2) 0.113598(18) -0.11403(3) 0.02518(12) Uani 1 1 d . . .
Sn3 Sn 0.13227(2) 0.198954(18) -0.22152(3) 0.02524(12) Uani 1 1 d . . .
Sn4 Sn 0.21587(2) 0.089125(18) -0.07757(3) 0.02475(12) Uani 1 1 d . . .
Sn5 Sn 0.37497(2) 0.024294(18) 0.09672(3) 0.02524(12) Uani 1 1 d . . .
Sn6 Sn 0.36967(2) -0.031515(18) 0.31069(3) 0.02444(12) Uani 1 1 d . . .
Sn7 Sn 0.52795(2) 0.091987(18) -0.01554(3) 0.02376(12) Uani 1 1 d . . .
Sn8 Sn 0.63570(2) 0.189143(18) 0.13687(3) 0.02505(12) Uani 1 1 d . . .
Sn9 Sn 0.71215(2) 0.103956(18) -0.00923(3) 0.02473(12) Uani 1 1 d . . .
Se1 Se -0.24118(3) 0.14413(3) -0.14081(5) 0.02988(18) Uani 1 1 d . . .
Se2 Se -0.18357(3) 0.03401(3) 0.02756(5) 0.03207(19) Uani 1 1 d . . .
Se3 Se -0.08144(3) 0.05382(3) -0.20165(5) 0.0334(2) Uani 1 1 d . . .
Se4 Se -0.03044(3) 0.13983(3) 0.01501(5) 0.03045(19) Uani 1 1 d . . .
Se5 Se 0.16403(4) 0.28901(3) -0.17614(5) 0.03059(19) Uani 1 1 d . . .
Se6 Se 0.00590(4) 0.16896(3) -0.26242(5) 0.03180(19) Uani 1 1 d . . .
Se9 Se 0.14368(3) 0.16988(3) -0.03502(4) 0.02577(18) Uani 1 1 d . . .
Se7 Se 0.10649(3) 0.03541(3) -0.09592(5) 0.02740(18) Uani 1 1 d . . .
Se8 Se 0.22589(3) 0.13375(3) -0.22825(4) 0.02895(18) Uani 1 1 d . . .
Se10 Se 0.30776(4) 0.10621(3) 0.07834(5) 0.02976(19) Uani 1 1 d . . .
Se11 Se 0.44702(3) 0.03706(3) 0.27407(4) 0.02715(18) Uani 1 1 d . . .
Se12 Se 0.30693(3) -0.05016(3) 0.13165(4) 0.02806(18) Uani 1 1 d . . .
Se13 Se 0.42360(3) -0.11758(3) 0.35014(5) 0.02773(18) Uani 1 1 d . . .
Se14 Se 0.27603(3) -0.00176(3) 0.38550(4) 0.02391(17) Uani 1 1 d . . .
Se15 Se 0.46748(3) 0.00359(3) 0.01484(4) 0.02395(17) Uani 1 1 d . . .
Se16 Se 0.53597(3) 0.13015(3) 0.14818(4) 0.02823(18) Uani 1 1 d . . .
Se17 Se 0.62474(3) 0.03228(3) -0.03167(4) 0.02596(17) Uani 1 1 d . . .
Se20 Se 0.62338(4) 0.28115(3) 0.09447(5) 0.0340(2) Uani 1 1 d . . .
Se18 Se 0.75198(3) 0.14379(3) 0.15644(5) 0.02756(18) Uani 1 1 d . . .
Se19 Se 0.60355(3) 0.16932(3) -0.05789(4) 0.02427(17) Uani 1 1 d . . .
N1 N 1.0072(4) 0.0469(3) 0.5870(5) 0.062(3) Uani 1 1 d . . .
N2 N 1.0835(3) -0.0105(3) 0.6446(4) 0.0412(19) Uani 1 1 d . . .
N3 N 0.6871(3) -0.0299(2) -0.2231(4) 0.0342(17) Uani 1 1 d . . .
N4 N 0.6596(3) 0.0368(2) -0.3084(4) 0.0303(16) Uani 1 1 d . . .
N5 N 0.4124(4) 0.1937(3) 0.3709(6) 0.071(2) Uiso 1 1 d . . .
N6 N 0.3169(5) 0.1763(4) 0.4047(6) 0.081(3) Uiso 1 1 d . . .
C11 C 1.0143(4) -0.0026(4) 0.6195(7) 0.071(3) Uani 1 1 d . . .
H11A H 0.9785 -0.0256 0.6232 0.085 Uiso 1 1 calc R . .
C12 C 1.0728(4) 0.0667(5) 0.5981(6) 0.061(3) Uani 1 1 d . . .
H12A H 1.0834 0.1001 0.5827 0.073 Uiso 1 1 calc R . .
C13 C 1.1206(4) 0.0290(4) 0.6360(6) 0.050(3) Uani 1 1 d . . .
H13A H 1.1699 0.0314 0.6522 0.060 Uiso 1 1 calc R . .
C14 C 1.1140(6) -0.0593(4) 0.6838(7) 0.071(4) Uani 1 1 d . . .
H14A H 1.0766 -0.0838 0.6812 0.107 Uiso 1 1 calc R . .
H14B H 1.1411 -0.0548 0.7504 0.107 Uiso 1 1 calc R . .
H14C H 1.1446 -0.0718 0.6458 0.107 Uiso 1 1 calc R . .
C15 C 0.9435(5) 0.0757(4) 0.5432(7) 0.069(3) Uiso 1 1 d . . .
H15A H 0.9500 0.1106 0.5683 0.082 Uiso 1 1 calc R . .
H15B H 0.9046 0.0606 0.5647 0.082 Uiso 1 1 calc R . .
C16 C 0.9215(5) 0.0783(4) 0.4326(7) 0.061(3) Uani 1 1 d . . .
H16A H 0.9087 0.0438 0.4076 0.073 Uiso 1 1 calc R . .
H16B H 0.8791 0.0994 0.4127 0.073 Uiso 1 1 calc R . .
C17 C 0.9731(4) 0.0981(4) 0.3876(6) 0.051(3) Uani 1 1 d . . .
H17A H 1.0146 0.0760 0.4044 0.061 Uiso 1 1 calc R . .
H17B H 0.9876 0.1319 0.4147 0.061 Uiso 1 1 calc R . .
C18 C 0.9487(5) 0.1027(4) 0.2787(7) 0.074(3) Uani 1 1 d . . .
H18A H 0.9860 0.1173 0.2547 0.111 Uiso 1 1 calc R . .
H18B H 0.9075 0.1245 0.2609 0.111 Uiso 1 1 calc R . .
H18C H 0.9368 0.0691 0.2506 0.111 Uiso 1 1 calc R . .
C31 C 0.7469(4) -0.0151(3) -0.2443(5) 0.048(2) Uani 1 1 d . . .
H31A H 0.7912 -0.0310 -0.2256 0.057 Uiso 1 1 calc R . .
C32 C 0.7290(4) 0.0288(3) -0.2996(5) 0.039(2) Uani 1 1 d . . .
H32A H 0.7590 0.0489 -0.3258 0.047 Uiso 1 1 calc R . .
C33 C 0.6339(4) 0.0019(3) -0.2625(5) 0.035(2) Uani 1 1 d . . .
H33A H 0.5872 -0.0004 -0.2580 0.042 Uiso 1 1 calc R . .
C34 C 0.6813(4) -0.0718(3) -0.1541(5) 0.040(2) Uani 1 1 d . . .
H34A H 0.6327 -0.0750 -0.1519 0.060 Uiso 1 1 calc R . .
H34B H 0.7107 -0.0638 -0.0901 0.060 Uiso 1 1 calc R . .
H34C H 0.6968 -0.1037 -0.1760 0.060 Uiso 1 1 calc R . .
C35 C 0.6214(4) 0.0785(3) -0.3671(6) 0.046(3) Uani 1 1 d . . .
H35A H 0.5973 0.0660 -0.4318 0.055 Uiso 1 1 calc R . .
H35B H 0.6544 0.1054 -0.3739 0.055 Uiso 1 1 calc R . .
C36 C 0.5659(4) 0.1006(3) -0.3158(7) 0.051(3) Uani 1 1 d . . .
H36A H 0.5334 0.0739 -0.3071 0.062 Uiso 1 1 calc R . .
H36B H 0.5896 0.1149 -0.2523 0.062 Uiso 1 1 calc R . .
C37 C 0.5257(8) 0.1432(6) -0.3850(10) 0.111(5) Uiso 1 1 d . . .
H37A H 0.5613 0.1676 -0.3932 0.133 Uiso 1 1 calc R . .
H37B H 0.5064 0.1271 -0.4481 0.133 Uiso 1 1 calc R . .
C38 C 0.4713(11) 0.1716(9) -0.3652(15) 0.174(8) Uiso 1 1 d . . .
H38A H 0.4549 0.1967 -0.4158 0.262 Uiso 1 1 calc R . .
H38B H 0.4884 0.1887 -0.3034 0.262 Uiso 1 1 calc R . .
H38C H 0.4328 0.1491 -0.3626 0.262 Uiso 1 1 calc R . .
C51 C 0.3899(6) 0.2367(5) 0.4007(8) 0.083(3) Uiso 1 1 d . . .
H51A H 0.4117 0.2688 0.4084 0.099 Uiso 1 1 calc R . .
C52 C 0.3308(6) 0.2239(5) 0.4167(9) 0.089(4) Uiso 1 1 d . . .
H52A H 0.3008 0.2473 0.4354 0.107 Uiso 1 1 calc R . .
C53 C 0.3719(7) 0.1579(6) 0.3751(9) 0.095(4) Uiso 1 1 d . . .
H53A H 0.3784 0.1236 0.3601 0.114 Uiso 1 1 calc R . .
C54 C 0.4791(7) 0.1890(6) 0.3423(10) 0.113(5) Uiso 1 1 d . . .
H54A H 0.5008 0.2223 0.3442 0.169 Uiso 1 1 calc R . .
H54B H 0.4693 0.1753 0.2772 0.169 Uiso 1 1 calc R . .
H54C H 0.5108 0.1662 0.3867 0.169 Uiso 1 1 calc R . .
C55 C 0.2513(7) 0.1490(6) 0.4087(10) 0.130(6) Uiso 1 1 d D . .
H55A H 0.2526 0.1147 0.3821 0.156 Uiso 1 1 calc R . .
H55B H 0.2514 0.1451 0.4768 0.156 Uiso 1 1 calc R . .
C70 C 0.1837(7) 0.1735(6) 0.3563(8) 0.142(6) Uiso 1 1 d D . .
H70A H 0.1733 0.2010 0.3969 0.171 Uiso 1 1 calc R . .
H70B H 0.1459 0.1482 0.3480 0.171 Uiso 1 1 calc R . .
C71 C 0.1822(7) 0.1952(6) 0.2592(8) 0.130(6) Uiso 1 1 d D . .
H71A H 0.1933 0.1688 0.2173 0.156 Uiso 1 1 calc R . .
H71B H 0.2166 0.2229 0.2658 0.156 Uiso 1 1 calc R . .
C72 C 0.1075(7) 0.2154(7) 0.2168(11) 0.162(7) Uiso 1 1 d D . .
H72A H 0.1036 0.2295 0.1530 0.243 Uiso 1 1 calc R . .
H72B H 0.0975 0.2419 0.2586 0.243 Uiso 1 1 calc R . .
H72C H 0.0740 0.1878 0.2119 0.243 Uiso 1 1 calc R . .
N7 N 0.3885(3) -0.2496(4) 0.2652(4) 0.053(3) Uiso 0.50 1 d PD A 1
N8 N 0.3930(3) -0.2475(5) 0.4170(4) 0.087(4) Uiso 0.50 1 d PD A 1
C56 C 0.3505(5) -0.2469(4) 0.3282(6) 0.072(4) Uiso 0.50 1 d PD A 1
H56 H 0.3011 -0.2450 0.3126 0.086 Uiso 0.50 1 calc PR A 1
C57 C 0.4560(4) -0.2510(8) 0.4057(5) 0.096(4) Uiso 0.50 1 d PD A 1
H57 H 0.4974 -0.2530 0.4566 0.115 Uiso 0.50 1 calc PR A 1
C58 C 0.4539(4) -0.2513(7) 0.3149(5) 0.082(4) Uiso 0.50 1 d PD A 1
H58 H 0.4931 -0.2525 0.2892 0.098 Uiso 0.50 1 calc PR A 1
C59 C 0.3911(5) -0.2372(6) 0.5160(6) 0.096(6) Uiso 0.50 1 d PD A 1
H59A H 0.3862 -0.2002 0.5222 0.116 Uiso 0.50 1 calc PR A 1
H59B H 0.4371 -0.2466 0.5585 0.116 Uiso 0.50 1 calc PR A 1
C62 C 0.3269(9) -0.3190(3) 0.5414(16) 0.100(6) Uiso 0.50 1 d PD A 1
H62A H 0.3701 -0.3359 0.5780 0.120 Uiso 0.50 1 calc PR A 1
H62B H 0.3203 -0.3271 0.4728 0.120 Uiso 0.50 1 calc PR A 1
C61 C 0.3359(6) -0.2622(3) 0.5547(11) 0.087(5) Uiso 0.50 1 d PD A 1
H61A H 0.2907 -0.2461 0.5241 0.105 Uiso 0.50 1 calc PR A 1
H61B H 0.3466 -0.2549 0.6242 0.105 Uiso 0.50 1 calc PR A 1
C73 C 0.2653(9) -0.3403(8) 0.574(2) 0.216(16) Uiso 0.50 1 d PD A 1
H73A H 0.2602 -0.3764 0.5583 0.325 Uiso 0.50 1 calc PR A 1
H73B H 0.2225 -0.3225 0.5404 0.325 Uiso 0.50 1 calc PR A 1
H73C H 0.2736 -0.3357 0.6430 0.325 Uiso 0.50 1 calc PR A 1
N9 N 0.3618(7) -0.2394(6) 0.2879(6) 0.053(3) Uiso 0.50 1 d PD B 2
N10 N 0.3822(3) -0.2459(5) 0.4517(6) 0.087(4) Uiso 0.50 1 d PD B 2
C63 C 0.3437(7) -0.2252(6) 0.3634(8) 0.072(4) Uiso 0.50 1 d PD B 2
H63 H 0.3066 -0.2020 0.3598 0.086 Uiso 0.50 1 calc PR B 2
C64 C 0.4609(4) -0.2591(8) 0.4233(10) 0.096(4) Uiso 0.50 1 d PD B 2
H64 H 0.5056 -0.2658 0.4649 0.115 Uiso 0.50 1 calc PR B 2
C65 C 0.4449(12) -0.2576(10) 0.3454(17) 0.082(4) Uiso 0.50 1 d P B 2
H65 H 0.4768 -0.2664 0.3095 0.098 Uiso 0.50 1 calc PR B 2
C67 C 0.3524(13) -0.2834(11) 0.5036(17) 0.096(6) Uiso 0.50 1 d P B 2
H67A H 0.3907 -0.3075 0.5302 0.116 Uiso 0.50 1 calc PR B 2
H67B H 0.3178 -0.3021 0.4537 0.116 Uiso 0.50 1 calc PR B 2
C68 C 0.2763(8) -0.3248(6) 0.6133(14) 0.100(6) Uiso 0.50 1 d PD B 2
H68A H 0.2555 -0.3428 0.5525 0.120 Uiso 0.50 1 calc PR B 2
H68B H 0.3101 -0.3474 0.6566 0.120 Uiso 0.50 1 calc PR B 2
C69 C 0.3128(8) -0.2733(7) 0.5944(14) 0.087(5) Uiso 0.50 1 d PD B 2
H69A H 0.3478 -0.2627 0.6535 0.105 Uiso 0.50 1 calc PR B 2
H69B H 0.2775 -0.2463 0.5760 0.105 Uiso 0.50 1 calc PR B 2
C74 C 0.2199(8) -0.3068(13) 0.6604(16) 0.216(16) Uiso 0.50 1 d PD B 2
H74A H 0.1953 -0.3360 0.6769 0.325 Uiso 0.50 1 calc PR B 2
H74B H 0.1867 -0.2850 0.6156 0.325 Uiso 0.50 1 calc PR B 2
H74C H 0.2417 -0.2877 0.7186 0.325 Uiso 0.50 1 calc PR B 2
C60A C 0.3410(8) -0.2290(7) 0.1844(6) 0.194(9) Uiso 0.9(2) 1 d PD A 1
H60A H 0.3620 -0.2287 0.1303 0.291 Uiso 0.9(2) 1 calc PR A 1
H60B H 0.3293 -0.1945 0.1985 0.291 Uiso 0.9(2) 1 calc PR A 1
H60C H 0.2986 -0.2496 0.1680 0.291 Uiso 0.9(2) 1 calc PR A 1
C60B C 0.3410(8) -0.2290(7) 0.1844(6) 0.194(9) Uiso 0.1(2) 1 d PD B 2
H60D H 0.2913 -0.2206 0.1644 0.291 Uiso 0.1(2) 1 calc PR A 2
H60E H 0.3496 -0.2590 0.1495 0.291 Uiso 0.1(2) 1 calc PR A 2
H60F H 0.3682 -0.2006 0.1703 0.291 Uiso 0.1(2) 1 calc PR A 2

loop_
_atom_site_aniso_label
_atom_site_aniso_U_11
_atom_site_aniso_U_22
_atom_site_aniso_U_33
_atom_site_aniso_U_23
_atom_site_aniso_U_13
_atom_site_aniso_U_12
Sn1 0.02309(18) 0.0304(2) 0.0374(2) 0.0000(2) 0.01223(17) 0.0005(2)
Sn2 0.02167(18) 0.0268(2) 0.0280(2) 0.00424(19) 0.00818(15) 0.00206(19)
Sn3 0.02490(19) 0.0250(2) 0.0249(2) 0.00425(19) 0.00514(16) 0.00017(19)
Sn4 0.02183(19) 0.0301(2) 0.02149(19) 0.00521(18) 0.00428(15) 0.0022(2)
Sn5 0.02398(19) 0.0288(2) 0.02419(19) 0.00663(19) 0.00852(15) 0.00286(19)
Sn6 0.02455(19) 0.0265(2) 0.02375(19) 0.00461(18) 0.00890(15) 0.00265(19)
Sn7 0.02007(19) 0.0283(2) 0.02219(19) -0.00361(18) 0.00434(15) 0.00079(19)
Sn8 0.02346(19) 0.0249(2) 0.0254(2) -0.00409(18) 0.00402(16) -0.00097(19)
Sn9 0.02183(19) 0.0252(2) 0.0281(2) -0.00286(18) 0.00817(15) -0.00110(19)
Se1 0.0268(3) 0.0315(4) 0.0333(3) 0.0041(3) 0.0114(2) 0.0024(3)
Se2 0.0265(3) 0.0313(4) 0.0416(3) 0.0058(3) 0.0146(2) 0.0038(3)
Se3 0.0263(3) 0.0364(4) 0.0406(3) -0.0088(3) 0.0139(2) -0.0041(3)
Se4 0.0272(3) 0.0348(4) 0.0303(3) -0.0020(3) 0.0094(2) 0.0009(3)
Se5 0.0364(3) 0.0274(4) 0.0245(3) 0.0032(3) 0.0019(3) -0.0010(3)
Se6 0.0262(3) 0.0344(4) 0.0305(3) 0.0076(3) -0.0001(3) -0.0015(3)
Se9 0.0240(3) 0.0283(4) 0.0251(3) 0.0030(3) 0.0065(2) 0.0007(3)
Se7 0.0245(3) 0.0272(4) 0.0311(3) 0.0022(3) 0.0083(2) 0.0019(3)
Se8 0.0297(3) 0.0319(4) 0.0272(3) 0.0078(3) 0.0109(2) 0.0063(3)
Se10 0.0314(3) 0.0303(4) 0.0239(3) -0.0028(3) 0.0008(2) 0.0060(3)
Se11 0.0236(3) 0.0327(4) 0.0236(3) 0.0046(3) 0.0035(2) -0.0017(3)
Se12 0.0253(3) 0.0354(4) 0.0228(3) 0.0027(3) 0.0052(2) -0.0051(3)
Se13 0.0256(3) 0.0254(4) 0.0284(3) -0.0016(3) 0.0005(2) 0.0011(3)
Se14 0.0219(3) 0.0266(3) 0.0233(3) -0.0028(3) 0.0060(2) -0.0012(3)
Se15 0.0219(3) 0.0287(4) 0.0217(3) -0.0002(3) 0.0064(2) -0.0013(3)
Se16 0.0289(3) 0.0334(4) 0.0223(3) -0.0062(3) 0.0067(2) -0.0037(3)
Se17 0.0227(3) 0.0244(3) 0.0319(3) -0.0025(3) 0.0092(2) -0.0013(3)
Se20 0.0508(4) 0.0272(4) 0.0234(3) -0.0027(3) 0.0089(3) 0.0004(3)
Se18 0.0228(3) 0.0285(4) 0.0292(3) -0.0031(3) 0.0030(2) -0.0003(3)
Se19 0.0231(3) 0.0263(3) 0.0230(3) -0.0015(3) 0.0052(2) 0.0007(3)
N1 0.038(3) 0.083(6) 0.063(4) -0.023(4) 0.009(3) 0.009(4)
N2 0.044(3) 0.053(4) 0.025(3) -0.017(3) 0.006(2) -0.010(3)
N3 0.028(3) 0.037(3) 0.034(3) -0.011(3) 0.002(2) -0.003(3)
N4 0.027(3) 0.016(3) 0.045(3) 0.005(3) 0.005(2) 0.000(2)
C11 0.032(4) 0.081(6) 0.089(6) -0.065(5) 0.001(4) -0.011(4)
C12 0.031(4) 0.100(8) 0.052(4) -0.005(5) 0.012(3) 0.018(5)
C13 0.032(4) 0.067(6) 0.051(4) 0.013(4) 0.009(3) -0.004(4)
C14 0.088(7) 0.061(6) 0.051(5) -0.016(5) -0.005(5) -0.023(6)
C16 0.050(5) 0.053(6) 0.068(6) 0.012(5) -0.006(4) -0.001(5)
C17 0.043(4) 0.049(5) 0.051(5) 0.015(4) -0.004(4) 0.000(4)
C18 0.067(6) 0.074(6) 0.061(6) 0.027(5) -0.020(5) -0.029(5)
C31 0.046(4) 0.053(5) 0.050(4) -0.021(4) 0.022(3) -0.027(4)
C32 0.039(4) 0.035(4) 0.044(4) 0.000(3) 0.014(3) -0.019(3)
C33 0.035(3) 0.036(4) 0.035(3) -0.027(3) 0.014(3) -0.002(3)
C34 0.058(5) 0.026(4) 0.031(4) -0.001(3) 0.004(3) 0.000(4)
C35 0.059(5) 0.030(4) 0.041(4) -0.005(3) -0.002(4) -0.008(4)
C36 0.049(5) 0.016(4) 0.080(6) -0.013(4) 0.001(4) 0.006(4)

loop_
_atom_type_symbol
_atom_type_description
_atom_type_scat_dispersion_real
_atom_type_scat_dispersion_imag
_atom_type_scat_source
C C 0.0033 0.0016 'International Tables Vol C Tables 4.2.6.8 and 6.1.1.4'
H H 0.0000 0.0000 'International Tables Vol C Tables 4.2.6.8 and 6.1.1.4'
N N 0.0061 0.0033 'International Tables Vol C Tables 4.2.6.8 and 6.1.1.4'
Se Se -0.0929 2.2259 'International Tables Vol C Tables 4.2.6.8 and 6.1.1.4'
Sn Sn -0.6537 1.4246 'International Tables Vol C Tables 4.2.6.8 and 6.1.1.4'

loop_
_geom_angle_atom_site_label_1
_geom_angle_atom_site_label_2
_geom_angle_atom_site_label_3
_geom_angle
_geom_angle_site_symmetry_1
_geom_angle_site_symmetry_3
Se3 Sn1 Se2 122.49(4) . .
Se3 Sn1 Se1 116.00(3) . .
Se2 Sn1 Se1 97.61(3) . .
Se3 Sn1 Se4 97.76(3) . .
Se2 Sn1 Se4 112.01(3) . .
Se1 Sn1 Se4 111.55(4) . .
Se6 Sn2 Se7 121.65(3) . .
Se6 Sn2 Se4 116.43(3) . .
Se7 Sn2 Se4 121.92(3) . .
Se6 Sn2 Se9 89.04(4) . .
Se7 Sn2 Se9 89.15(3) . .
Se4 Sn2 Se9 92.45(3) . .
Se6 Sn2 Se3 89.91(4) . .
Se7 Sn2 Se3 88.12(3) . .
Se4 Sn2 Se3 91.46(3) . .
Se9 Sn2 Se3 176.01(3) . .
Se5 Sn3 Se6 121.38(3) . .
Se5 Sn3 Se8 121.04(3) . .
Se6 Sn3 Se8 117.58(3) . .
Se5 Sn3 Se20 91.10(3) . 4_454
Se6 Sn3 Se20 91.64(4) . 4_454
Se8 Sn3 Se20 87.26(3) . 4_454
Se5 Sn3 Se9 93.40(3) . .
Se6 Sn3 Se9 87.77(4) . .
Se8 Sn3 Se9 88.66(3) . .
Se20 Sn3 Se9 175.05(3) 4_454 .
Se8 Sn4 Se10 118.63(3) . .
Se8 Sn4 Se7 115.41(3) . .
Se10 Sn4 Se7 125.78(3) . .
Se8 Sn4 Se14 95.09(3) . 2_554
Se10 Sn4 Se14 94.32(3) . 2_554
Se7 Sn4 Se14 85.00(3) . 2_554
Se8 Sn4 Se9 89.69(3) . .
Se10 Sn4 Se9 87.60(3) . .
Se7 Sn4 Se9 88.59(3) . .
Se14 Sn4 Se9 173.20(3) 2_554 .
Se15 Sn5 Se12 115.21(3) . .
Se15 Sn5 Se10 125.06(3) . .
Se12 Sn5 Se10 113.34(3) . .
Se15 Sn5 Se11 102.30(3) . .
Se12 Sn5 Se11 95.08(3) . .
Se10 Sn5 Se11 97.47(3) . .
Se14 Sn6 Se13 120.35(3) . .
Se14 Sn6 Se11 115.25(3) . .
Se13 Sn6 Se11 116.84(3) . .
Se14 Sn6 Se12 105.81(3) . .
Se13 Sn6 Se12 96.72(3) . .
Se11 Sn6 Se12 94.92(3) . .
Se13 Sn7 Se16 116.47(4) 2_554 .
Se13 Sn7 Se17 125.55(3) 2_554 .
Se16 Sn7 Se17 117.99(3) . .
Se13 Sn7 Se19 90.88(3) 2_554 .
Se16 Sn7 Se19 90.49(3) . .
Se17 Sn7 Se19 88.29(3) . .
Se13 Sn7 Se15 92.68(3) 2_554 .
Se16 Sn7 Se15 96.48(3) . .
Se17 Sn7 Se15 81.83(3) . .
Se19 Sn7 Se15 169.77(3) . .
Se20 Sn8 Se18 120.71(3) . .
Se20 Sn8 Se16 125.46(3) . .
Se18 Sn8 Se16 113.55(3) . .
Se20 Sn8 Se5 91.03(3) . 4
Se18 Sn8 Se5 92.71(4) . 4
Se16 Sn8 Se5 91.54(3) . 4
Se20 Sn8 Se19 87.36(3) . .
Se18 Sn8 Se19 88.98(4) . .
Se16 Sn8 Se19 88.58(3) . .
Se5 Sn8 Se19 178.10(3) 4 .
Se17 Sn9 Se18 117.56(3) . .
Se17 Sn9 Se1 125.94(3) . 1_655
Se18 Sn9 Se1 116.38(3) . 1_655
Se17 Sn9 Se19 88.42(3) . .
Se18 Sn9 Se19 90.46(4) . .
Se1 Sn9 Se19 87.84(3) 1_655 .
Se17 Sn9 Se2 88.68(3) . 1_655
Se18 Sn9 Se2 93.81(3) . 1_655
Se1 Sn9 Se2 91.19(3) 1_655 1_655
Se19 Sn9 Se2 175.60(3) . 1_655
Sn1 Se1 Sn9 85.90(3) . 1_455
Sn1 Se2 Sn9 83.31(3) . 1_455
Sn1 Se3 Sn2 84.08(3) . .
Sn1 Se4 Sn2 86.37(3) . .
Sn3 Se5 Sn8 88.27(3) . 4_454
Sn2 Se6 Sn3 92.09(4) . .
Sn2 Se9 Sn4 84.74(3) . .
Sn2 Se9 Sn3 84.18(3) . .
Sn4 Se9 Sn3 84.85(3) . .
Sn2 Se7 Sn4 91.90(3) . .
Sn4 Se8 Sn3 93.34(3) . .
Sn5 Se10 Sn4 100.20(3) . .
Sn6 Se11 Sn5 84.64(3) . .
Sn5 Se12 Sn6 84.82(3) . .
Sn6 Se13 Sn7 98.36(3) . 2
Sn6 Se14 Sn4 103.43(3) . 2
Sn5 Se15 Sn7 107.48(3) . .
Sn7 Se16 Sn8 92.38(4) . .
Sn9 Se17 Sn7 91.89(3) . .
Sn8 Se20 Sn3 88.36(3) . 4
Sn9 Se18 Sn8 92.49(4) . .
Sn7 Se19 Sn9 84.86(3) . .
Sn7 Se19 Sn8 84.58(3) . .
Sn9 Se19 Sn8 84.44(3) . .
C12 N1 C11 108.2(8) . .
C12 N1 C15 122.3(9) . .
C11 N1 C15 129.4(8) . .
C13 N2 C11 114.5(7) . .
C13 N2 C14 123.6(7) . .
C11 N2 C14 121.8(8) . .
C31 N3 C33 111.0(6) . .
C31 N3 C34 125.6(6) . .
C33 N3 C34 123.0(6) . .
C33 N4 C32 111.3(6) . .
C33 N4 C35 127.2(6) . .
C32 N4 C35 121.4(6) . .
C53 N5 C51 110.7(11) . .
C53 N5 C54 125.2(12) . .
C51 N5 C54 124.0(11) . .
C52 N6 C53 103.3(11) . .
C52 N6 C55 128.4(11) . .
C53 N6 C55 127.8(11) . .
N2 C11 N1 104.1(8) . .
N2 C11 H11A 127.9 . .
N1 C11 H11A 128.0 . .
N1 C12 C13 107.5(9) . .
N1 C12 H12A 126.3 . .
C13 C12 H12A 126.3 . .
N2 C13 C12 105.6(7) . .
N2 C13 H13A 127.2 . .
C12 C13 H13A 127.2 . .
N2 C14 H14A 109.5 . .
N2 C14 H14B 109.5 . .
H14A C14 H14B 109.5 . .
N2 C14 H14C 109.5 . .
H14A C14 H14C 109.5 . .
H14B C14 H14C 109.5 . .
N1 C15 C16 116.4(9) . .
N1 C15 H15A 108.2 . .
C16 C15 H15A 108.2 . .
N1 C15 H15B 108.2 . .
C16 C15 H15B 108.2 . .
H15A C15 H15B 107.3 . .
C17 C16 C15 116.1(7) . .
C17 C16 H16A 108.3 . .
C15 C16 H16A 108.3 . .
C17 C16 H16B 108.3 . .
C15 C16 H16B 108.3 . .
H16A C16 H16B 107.4 . .
C16 C17 C18 115.0(7) . .
C16 C17 H17A 108.5 . .
C18 C17 H17A 108.5 . .
C16 C17 H17B 108.5 . .
C18 C17 H17B 108.5 . .
H17A C17 H17B 107.5 . .
C17 C18 H18A 109.5 . .
C17 C18 H18B 109.5 . .
H18A C18 H18B 109.5 . .
C17 C18 H18C 109.5 . .
H18A C18 H18C 109.5 . .
H18B C18 H18C 109.5 . .
N3 C31 C32 105.2(7) . .
N3 C31 H31A 127.4 . .
C32 C31 H31A 127.4 . .
N4 C32 C31 106.1(7) . .
N4 C32 H32A 126.9 . .
C31 C32 H32A 126.9 . .
N4 C33 N3 106.4(6) . .
N4 C33 H33A 126.8 . .
N3 C33 H33A 126.8 . .
N3 C34 H34A 109.5 . .
N3 C34 H34B 109.5 . .
H34A C34 H34B 109.5 . .
N3 C34 H34C 109.5 . .
H34A C34 H34C 109.5 . .
H34B C34 H34C 109.5 . .
N4 C35 C36 108.7(7) . .
N4 C35 H35A 110.0 . .
C36 C35 H35A 110.0 . .
N4 C35 H35B 110.0 . .
C36 C35 H35B 110.0 . .
H35A C35 H35B 108.3 . .
C37 C36 C35 105.3(9) . .
C37 C36 H36A 110.7 . .
C35 C36 H36A 110.7 . .
C37 C36 H36B 110.7 . .
C35 C36 H36B 110.7 . .
H36A C36 H36B 108.8 . .
C38 C37 C36 122.7(15) . .
C38 C37 H37A 106.6 . .
C36 C37 H37A 106.6 . .
C38 C37 H37B 106.7 . .
C36 C37 H37B 106.7 . .
H37A C37 H37B 106.6 . .
C37 C38 H38A 109.5 . .
C37 C38 H38B 109.5 . .
H38A C38 H38B 109.5 . .
C37 C38 H38C 109.5 . .
H38A C38 H38C 109.5 . .
H38B C38 H38C 109.5 . .
C52 C51 N5 103.4(12) . .
C52 C51 H51A 128.3 . .
N5 C51 H51A 128.3 . .
N6 C52 C51 113.7(13) . .
N6 C52 H52A 123.2 . .
C51 C52 H52A 123.2 . .
N5 C53 N6 108.7(12) . .
N5 C53 H53A 125.6 . .
N6 C53 H53A 125.6 . .
N5 C54 H54A 109.5 . .
N5 C54 H54B 109.5 . .
H54A C54 H54B 109.5 . .
N5 C54 H54C 109.5 . .
H54A C54 H54C 109.5 . .
H54B C54 H54C 109.5 . .
C70 C55 N6 116.1(12) . .
C70 C55 H55A 108.3 . .
N6 C55 H55A 108.3 . .
C70 C55 H55B 108.3 . .
N6 C55 H55B 108.3 . .
H55A C55 H55B 107.4 . .
C55 C70 C71 115.3(12) . .
C55 C70 H70A 108.4 . .
C71 C70 H70A 108.4 . .
C55 C70 H70B 108.4 . .
C71 C70 H70B 108.4 . .
H70A C70 H70B 107.5 . .
C70 C71 C72 106.3(12) . .
C70 C71 H71A 110.5 . .
C72 C71 H71A 110.5 . .
C70 C71 H71B 110.5 . .
C72 C71 H71B 110.5 . .
H71A C71 H71B 108.7 . .
C71 C72 H72A 109.5 . .
C71 C72 H72B 109.5 . .
H72A C72 H72B 109.5 . .
C71 C72 H72C 109.5 . .
H72A C72 H72C 109.5 . .
H72B C72 H72C 109.5 . .
C58 N7 C56 106.7(7) . .
C58 N7 C60A 145.3(11) . .
C56 N7 C60A 99.9(9) . .
C57 N8 C56 105.3(7) . .
C57 N8 C59 114.0(7) . .
C56 N8 C59 139.6(8) . .
N7 C56 N8 109.1(8) . .
N7 C56 H56 125.4 . .
N8 C56 H56 125.4 . .
C58 C57 N8 110.5(7) . .
C58 C57 H57 124.8 . .
N8 C57 H57 124.8 . .
N7 C58 C57 108.3(7) . .
N7 C58 H58 125.8 . .
C57 C58 H58 125.8 . .
N8 C59 C61 119.2(11) . .
N8 C59 H59A 107.5 . .
C61 C59 H59A 107.5 . .
N8 C59 H59B 107.5 . .
C61 C59 H59B 107.5 . .
H59A C59 H59B 107.0 . .
C61 C62 C73 113.8(15) . .
C61 C62 H62A 108.8 . .
C73 C62 H62A 108.8 . .
C61 C62 H62B 108.8 . .
C73 C62 H62B 108.8 . .
H62A C62 H62B 107.7 . .
C59 C61 C62 117.4(13) . .
C59 C61 H61A 108.0 . .
C62 C61 H61A 108.0 . .
C59 C61 H61B 107.9 . .
C62 C61 H61B 108.0 . .
H61A C61 H61B 107.2 . .
C62 C73 H73A 109.5 . .
C62 C73 H73B 109.5 . .
H73A C73 H73B 109.5 . .
C62 C73 H73C 109.5 . .
H73A C73 H73C 109.5 . .
H73B C73 H73C 109.5 . .
C63 N9 C65 96.9(11) . .
C63 N10 C64 99.8(9) . .
C63 N10 C67 122.1(12) . .
C64 N10 C67 119.6(15) . .
N10 C63 N9 116.3(13) . .
N10 C63 C64 45.3(6) . .
N9 C63 C64 74.9(9) . .
N10 C63 H63 121.8 . .
N9 C63 H63 121.8 . .
C64 C63 H63 156.2 . .
N10 C64 C65 101.6(15) . .
N10 C64 C63 35.0(5) . .
C65 C64 C63 68.2(15) . .
N10 C64 H64 129.2 . .
C65 C64 H64 129.2 . .
C63 C64 H64 160.5 . .
C64 C65 N9 120(2) . .
C64 C65 H65 120.2 . .
N9 C65 H65 120.2 . .
N10 C67 C69 128(2) . .
N10 C67 H67A 105.3 . .
C69 C67 H67A 105.3 . .
N10 C67 H67B 105.3 . .
C69 C67 H67B 105.3 . .
H67A C67 H67B 106.0 . .
C74 C68 C69 103.2(16) . .
C74 C68 H68A 111.2 . .
C69 C68 H68A 111.1 . .
C74 C68 H68B 111.1 . .
C69 C68 H68B 111.1 . .
H68A C68 H68B 109.1 . .
C68 C69 C67 108.5(16) . .
C68 C69 H69A 110.0 . .
C67 C69 H69A 110.0 . .
C68 C69 H69B 110.0 . .
C67 C69 H69B 110.0 . .
H69A C69 H69B 108.4 . .
C68 C74 H74A 109.5 . .
C68 C74 H74B 109.4 . .
H74A C74 H74B 109.5 . .
C68 C74 H74C 109.5 . .
H74A C74 H74C 109.5 . .
H74B C74 H74C 109.5 . .
N7 C60A H60A 109.5 . .
N7 C60A H60B 109.5 . .
H60A C60A H60B 109.5 . .
N7 C60A H60C 109.5 . .
H60A C60A H60C 109.5 . .
H60B C60A H60C 109.5 . .

loop_
_geom_bond_atom_site_label_1
_geom_bond_atom_site_label_2
_geom_bond_distance
_geom_bond_site_symmetry_2
Sn1 Se3 2.4808(11) .
Sn1 Se2 2.4894(10) .
Sn1 Se1 2.5341(10) .
Sn1 Se4 2.5521(10) .
Sn2 Se6 2.5407(10) .
Sn2 Se7 2.5538(9) .
Sn2 Se4 2.5583(11) .
Sn2 Se9 2.7122(10) .
Sn2 Se3 2.7342(10) .
Sn3 Se5 2.5107(10) .
Sn3 Se6 2.5533(10) .
Sn3 Se8 2.5614(9) .
Sn3 Se20 2.6751(11) 4_454
Sn3 Se9 2.7586(11) .
Sn4 Se8 2.5350(10) .
Sn4 Se10 2.5416(12) .
Sn4 Se7 2.5551(9) .
Sn4 Se14 2.7232(10) 2_554
Sn4 Se9 2.7366(10) .
Sn5 Se15 2.5000(10) .
Sn5 Se12 2.5185(10) .
Sn5 Se10 2.5262(10) .
Sn5 Se11 2.6105(12) .
Sn6 Se14 2.5170(10) .
Sn6 Se13 2.5205(10) .
Sn6 Se11 2.5266(10) .
Sn6 Se12 2.6093(11) .
Sn7 Se13 2.5331(12) 2_554
Sn7 Se16 2.5427(10) .
Sn7 Se17 2.5505(9) .
Sn7 Se19 2.7065(9) .
Sn7 Se15 2.7215(10) .
Sn8 Se20 2.5100(10) .
Sn8 Se18 2.5558(10) .
Sn8 Se16 2.5654(10) .
Sn8 Se5 2.6784(11) 4
Sn8 Se19 2.7714(11) .
Sn9 Se17 2.5375(9) .
Sn9 Se18 2.5472(10) .
Sn9 Se1 2.5613(10) 1_655
Sn9 Se19 2.7131(9) .
Sn9 Se2 2.7276(10) 1_655
Se1 Sn9 2.5612(10) 1_455
Se2 Sn9 2.7275(10) 1_455
Se5 Sn8 2.6784(11) 4_454
Se13 Sn7 2.5331(12) 2
Se14 Sn4 2.7232(10) 2
Se20 Sn3 2.6751(11) 4
N1 C12 1.377(11) .
N1 C11 1.388(13) .
N1 C15 1.472(12) .
N2 C13 1.304(11) .
N2 C11 1.343(10) .
N2 C14 1.478(12) .
N3 C31 1.362(10) .
N3 C33 1.357(9) .
N3 C34 1.518(10) .
N4 C33 1.317(10) .
N4 C32 1.369(9) .
N4 C35 1.477(9) .
N5 C53 1.258(17) .
N5 C51 1.336(16) .
N5 C54 1.496(18) .
N6 C52 1.292(17) .
N6 C53 1.367(17) .
N6 C55 1.508(17) .
C11 H11A 0.9500 .
C12 C13 1.388(13) .
C12 H12A 0.9500 .
C13 H13A 0.9500 .
C14 H14A 0.9800 .
C14 H14B 0.9800 .
C14 H14C 0.9800 .
C15 C16 1.546(13) .
C15 H15A 0.9900 .
C15 H15B 0.9900 .
C16 C17 1.453(14) .
C16 H16A 0.9900 .
C16 H16B 0.9900 .
C17 C18 1.527(12) .
C17 H17A 0.9900 .
C17 H17B 0.9900 .
C18 H18A 0.9800 .
C18 H18B 0.9800 .
C18 H18C 0.9800 .
C31 C32 1.403(11) .
C31 H31A 0.9500 .
C32 H32A 0.9500 .
C33 H33A 0.9500 .
C34 H34A 0.9800 .
C34 H34B 0.9800 .
C34 H34C 0.9800 .
C35 C36 1.597(13) .
C35 H35A 0.9900 .
C35 H35B 0.9900 .
C36 C37 1.578(16) .
C36 H36A 0.9900 .
C36 H36B 0.9900 .
C37 C38 1.41(3) .
C37 H37A 0.9900 .
C37 H37B 0.9900 .
C38 H38A 0.9800 .
C38 H38B 0.9800 .
C38 H38C 0.9800 .
C51 C52 1.301(18) .
C51 H51A 0.9500 .
C52 H52A 0.9500 .
C53 H53A 0.9500 .
C54 H54A 0.9800 .
C54 H54B 0.9800 .
C54 H54C 0.9800 .
C55 C70 1.506(17) .
C55 H55A 0.9900 .
C55 H55B 0.9900 .
C70 C71 1.511(17) .
C70 H70A 0.9900 .
C70 H70B 0.9900 .
C71 C72 1.546(17) .
C71 H71A 0.9900 .
C71 H71B 0.9900 .
C72 H72A 0.9800 .
C72 H72B 0.9800 .
C72 H72C 0.9800 .
N7 C58 1.312(9) .
N7 C56 1.331(11) .
N7 C60A 1.405(11) .
N8 C57 1.308(10) .
N8 C56 1.339(9) .
N8 C59 1.470(11) .
C56 H56 0.9500 .
C57 C58 1.304(10) .
C57 H57 0.9500 .
C58 H58 0.9500 .
C59 C61 1.513(14) .
C59 H59A 0.9900 .
C59 H59B 0.9900 .
C62 C61 1.520(12) .
C62 C73 1.53(2) .
C62 H62A 0.9900 .
C62 H62B 0.9900 .
C61 H61A 0.9900 .
C61 H61B 0.9900 .
C73 H73A 0.9800 .
C73 H73B 0.9800 .
C73 H73C 0.9800 .
N9 C63 1.295(18) .
N9 C65 1.71(3) .
N10 C63 1.416(13) .
N10 C64 1.756(10) .
N10 C67 1.46(3) .
C63 C64 2.435(16) .
C63 H63 0.9500 .
C64 C65 1.09(3) .
C64 H64 0.9500 .
C65 H65 0.9500 .
C67 C69 1.72(3) .
C67 H67A 0.9900 .
C67 H67B 0.9900 .
C68 C74 1.54(3) .
C68 C69 1.60(2) .
C68 H68A 0.9900 .
C68 H68B 0.9900 .
C69 H69A 0.9900 .
C69 H69B 0.9900 .
C74 H74A 0.9800 .
C74 H74B 0.9800 .
C74 H74C 0.9800 .
C60A H60A 0.9800 .
C60A H60B 0.9800 .
C60A H60C 0.9800 .
